data_7218947
loop_
_publ_author_name
'Mandal, Haridas'
'Chakrabartty, Sukanta'
'Ray, Debashis'

_publ_section_title
;
 Isothiocyanato and azido coordination induced structural diversity in
 zinc(ii) complexes with Schiff base containing tetrahydrofuran group:
 synthesis, characterization, crystal structure and fluorescence study
;
_journal_issue 110
_journal_name_full 'RSC Adv.'
_journal_page_first 65044
_journal_paper_doi 10.1039/C4RA11352G
_journal_volume 4
_journal_year 2014
_chemical_formula_sum 'C24 H28 N14 O4 Zn3'
_chemical_formula_weight 772.77
_chemical_name_systematic
;
 ?
;
_space_group_IT_number 13
_symmetry_cell_setting monoclinic
_symmetry_space_group_name_Hall '-P 2yc'
_symmetry_space_group_name_H-M 'P 1 2/c 1'
_atom_sites_solution_hydrogens geom
_atom_sites_solution_primary direct
_atom_sites_solution_secondary difmap
_audit_creation_method SHELXL-97
_audit_update_record
;
2014-11-18 deposited with the CCDC.
2014-11-20 downloaded from the CCDC.
;
_cell_angle_alpha 90.00
_cell_angle_beta 103.876(2)
_cell_angle_gamma 90.00
_cell_formula_units_Z 2
_cell_length_a 11.6671(8)
_cell_length_b 10.8103(7)
_cell_length_c 12.2636(9)
_cell_measurement_temperature 293(2)
_cell_volume 1501.61(18)
_computing_cell_refinement 'Bruker SMART'
_computing_data_collection 'Bruker SMART'
_computing_data_reduction 'Bruker SAINT'
_computing_molecular_graphics Diamond
_computing_publication_material 'SHELXL-97 (Sheldrick, 1997), PLATON (Spek, 2009)'
_computing_structure_refinement 'SHELXL-97 (Sheldrick, 2008)'
_computing_structure_solution 'SHELXS-97 (Sheldrick, 1990)'
_diffrn_ambient_temperature 293(2)
_diffrn_measured_fraction_theta_full 0.998
_diffrn_measured_fraction_theta_max 0.998
_diffrn_measurement_device_type 'CCD area detector'
_diffrn_radiation_monochromator graphite
_diffrn_radiation_source 'fine-focus sealed tube'
_diffrn_radiation_type MoK\a
_diffrn_radiation_wavelength 0.71073
_diffrn_reflns_av_R_equivalents 0.0372
_diffrn_reflns_av_sigmaI/netI 0.0265
_diffrn_reflns_limit_h_max 13
_diffrn_reflns_limit_h_min -13
_diffrn_reflns_limit_k_max 12
_diffrn_reflns_limit_k_min -12
_diffrn_reflns_limit_l_max 14
_diffrn_reflns_limit_l_min -14
_diffrn_reflns_number 14465
_diffrn_reflns_theta_full 24.88
_diffrn_reflns_theta_max 24.88
_diffrn_reflns_theta_min 1.80
_exptl_absorpt_coefficient_mu 2.434
_exptl_absorpt_correction_T_max 0.694
_exptl_absorpt_correction_T_min 0.531
_exptl_absorpt_correction_type multi-scan
_exptl_absorpt_process_details 'SADABS (Sheldrick, 1997)'
_exptl_crystal_colour yellow
_exptl_crystal_density_diffrn 1.709
_exptl_crystal_density_method 'not measured'
_exptl_crystal_description needle
_exptl_crystal_F_000 784
_exptl_crystal_size_max 0.33
_exptl_crystal_size_mid 0.22
_exptl_crystal_size_min 0.15
_refine_diff_density_max 1.452
_refine_diff_density_min -1.163
_refine_diff_density_rms 0.141
_refine_ls_extinction_method none
_refine_ls_goodness_of_fit_ref 1.020
_refine_ls_hydrogen_treatment mixed
_refine_ls_matrix_type full
_refine_ls_number_parameters 204
_refine_ls_number_reflns 2614
_refine_ls_number_restraints 0
_refine_ls_restrained_S_all 1.020
_refine_ls_R_factor_all 0.0691
_refine_ls_R_factor_gt 0.0579
_refine_ls_shift/su_max 0.007
_refine_ls_shift/su_mean 0.000
_refine_ls_structure_factor_coef Fsqd
_refine_ls_weighting_details 'calc w=1/[\s^2^(Fo^2^)+(0.0366P)^2^+17.8499P] where P=(Fo^2^+2Fc^2^)/3'
_refine_ls_weighting_scheme calc
_refine_ls_wR_factor_gt 0.1278
_refine_ls_wR_factor_ref 0.1356
_reflns_number_gt 2245
_reflns_number_total 2614
_reflns_threshold_expression >2\s(I)
_cod_data_source_file c4ra11352g2.cif
_cod_data_source_block complex_3
_cod_depositor_comments
;
The following automatic conversions were performed:

'_symmetry_cell_setting' value 'Monoclinic' changed to 'monoclinic'
according to
/usr/data/users/saulius/crontab/automatic-downloads/rss-feeds/RSC/lib/dictionaries/cif_core.dic
dictionary named 'cif_core.dic' version 2.4.2 from 2011-04-26.

Automatic conversion script
Id: cif_fix_values 2935 2014-11-11 08:27:57Z andrius 
;
_cod_original_sg_symbol_H-M 'P 2/c'
_cod_database_code 7218947

loop_
_symmetry_equiv_pos_as_xyz
'x, y, z'
'-x, y, -z+1/2'
'-x, -y, -z'
'x, -y, z-1/2'

loop_
_atom_site_label
_atom_site_type_symbol
_atom_site_fract_x
_atom_site_fract_y
_atom_site_fract_z
_atom_site_U_iso_or_equiv
_atom_site_adp_type
_atom_site_occupancy
_atom_site_symmetry_multiplicity
_atom_site_calc_flag
_atom_site_refinement_flags
Zn1 Zn 0.09413(6) 0.60684(7) 0.50049(6) 0.0242(2) Uani 1 1 d .
Zn2 Zn 0.0000 0.44567(9) 0.2500 0.0176(2) Uani 1 2 d S
O1 O -0.0814(4) 0.5710(4) 0.4349(3) 0.0248(9) Uani 1 1 d .
O2 O 0.2808(4) 0.6996(5) 0.5315(4) 0.0386(12) Uani 1 1 d .
N1 N 0.0641(5) 0.7848(6) 0.4266(5) 0.0373(14) Uani 1 1 d .
N2 N 0.1343(4) 0.5300(5) 0.3540(4) 0.0213(11) Uani 1 1 d .
N3 N 0.2350(4) 0.5055(5) 0.3486(4) 0.0239(11) Uani 1 1 d .
N4 N 0.3309(5) 0.4855(6) 0.3467(5) 0.0383(14) Uani 1 1 d .
N5 N 0.0815(5) 0.6698(5) 0.6609(4) 0.0249(11) Uani 1 1 d .
N6 N 0.1209(6) 0.7668(6) 0.7009(5) 0.0431(16) Uani 1 1 d .
N7 N 0.1583(10) 0.8604(8) 0.7368(7) 0.088(3) Uani 1 1 d .
C1 C -0.1679(6) 0.6537(6) 0.4084(5) 0.0295(15) Uani 1 1 d .
C2 C -0.2886(6) 0.6130(7) 0.4002(5) 0.0357(16) Uani 1 1 d .
H2 H -0.3036 0.5306 0.4137 0.043 Uiso 1 1 calc R
C3 C -0.3798(7) 0.6950(7) 0.3728(6) 0.0415(18) Uani 1 1 d .
H3 H -0.4563 0.6695 0.3710 0.050 Uiso 1 1 calc R
C4 C -0.3584(7) 0.8153(7) 0.3480(6) 0.0408(17) Uani 1 1 d .
H4 H -0.4224 0.8688 0.3274 0.049 Uiso 1 1 calc R
C5 C -0.2502(6) 0.8600(7) 0.3520(6) 0.0354(16) Uani 1 1 d .
H5 H -0.2397 0.9422 0.3341 0.043 Uiso 1 1 calc R
C6 C -0.1497(6) 0.7768(6) 0.3849(5) 0.0328(15) Uani 1 1 d .
C7 C -0.0407(6) 0.8310(7) 0.3891(6) 0.0367(16) Uani 1 1 d .
H7 H -0.0431 0.9112 0.3611 0.044 Uiso 1 1 calc R
C8 C 0.1696(7) 0.8646(9) 0.4328(9) 0.067(3) Uani 1 1 d .
H8A H 0.1597 0.9102 0.3630 0.080 Uiso 1 1 calc R
H8B H 0.1751 0.9242 0.4929 0.080 Uiso 1 1 calc R
C9 C 0.2727(8) 0.7978(10) 0.4513(11) 0.081(4) Uani 1 1 d .
H9 H 0.2730 0.7578 0.3796 0.097 Uiso 1 1 calc R
C10 C 0.3886(6) 0.8692(7) 0.4850(7) 0.0440(19) Uani 1 1 d .
H10A H 0.4394 0.8498 0.4354 0.053 Uiso 1 1 calc R
H10B H 0.3742 0.9577 0.4830 0.053 Uiso 1 1 calc R
C11 C 0.4407(10) 0.8286(10) 0.5978(9) 0.086(4) Uani 1 1 d .
H11A H 0.4178 0.8829 0.6520 0.104 Uiso 1 1 calc R
H11B H 0.5261 0.8282 0.6118 0.104 Uiso 1 1 calc R
C12 C 0.3937(8) 0.6970(9) 0.6064(8) 0.061(3) Uani 1 1 d .
H12A H 0.4441 0.6358 0.5835 0.074 Uiso 1 1 calc R
H12B H 0.3880 0.6789 0.6824 0.074 Uiso 1 1 calc R

loop_
_atom_site_aniso_label
_atom_site_aniso_U_11
_atom_site_aniso_U_22
_atom_site_aniso_U_33
_atom_site_aniso_U_23
_atom_site_aniso_U_13
_atom_site_aniso_U_12
Zn1 0.0280(4) 0.0259(4) 0.0216(4) -0.0050(3) 0.0114(3) -0.0079(3)
Zn2 0.0177(5) 0.0181(5) 0.0176(5) 0.000 0.0054(4) 0.000
O1 0.025(2) 0.023(2) 0.025(2) 0.0007(18) 0.0034(18) 0.0034(18)
O2 0.036(3) 0.043(3) 0.039(3) 0.003(2) 0.011(2) -0.011(2)
N1 0.043(4) 0.035(3) 0.035(3) 0.004(3) 0.009(3) -0.007(3)
N2 0.018(3) 0.026(3) 0.020(2) -0.003(2) 0.006(2) 0.003(2)
N3 0.024(3) 0.030(3) 0.018(2) -0.001(2) 0.006(2) -0.001(2)
N4 0.024(3) 0.060(4) 0.034(3) 0.003(3) 0.012(2) 0.007(3)
N5 0.030(3) 0.020(3) 0.027(3) -0.004(2) 0.011(2) -0.007(2)
N6 0.069(4) 0.034(4) 0.034(3) -0.005(3) 0.026(3) -0.020(3)
N7 0.166(10) 0.055(5) 0.064(5) -0.034(4) 0.069(6) -0.067(6)
C1 0.039(4) 0.031(4) 0.017(3) -0.001(3) 0.004(3) 0.013(3)
C2 0.036(4) 0.044(4) 0.026(3) 0.000(3) 0.005(3) 0.011(3)
C3 0.033(4) 0.049(5) 0.041(4) 0.003(4) 0.004(3) 0.000(3)
C4 0.044(4) 0.038(4) 0.039(4) 0.007(3) 0.006(3) -0.002(3)
C5 0.034(4) 0.038(4) 0.034(4) -0.007(3) 0.008(3) -0.003(3)
C6 0.041(4) 0.032(4) 0.025(3) 0.002(3) 0.007(3) 0.006(3)
C7 0.038(4) 0.033(4) 0.035(4) 0.007(3) 0.000(3) 0.012(3)
C8 0.040(5) 0.068(6) 0.083(7) 0.040(5) -0.001(5) -0.008(4)
C9 0.051(6) 0.066(7) 0.110(9) 0.037(6) -0.011(6) -0.021(5)
C10 0.038(4) 0.040(4) 0.059(5) -0.004(4) 0.021(4) -0.014(3)
C11 0.085(8) 0.073(7) 0.082(7) 0.014(6) -0.016(6) -0.051(6)
C12 0.048(5) 0.070(6) 0.055(5) 0.016(5) -0.011(4) -0.012(5)

loop_
_atom_type_symbol
_atom_type_description
_atom_type_scat_dispersion_real
_atom_type_scat_dispersion_imag
_atom_type_scat_source
C C 0.0030 0.0020 'International Tables Vol C Tables 4.2.6.8 and 6.1.1.4'
H H 0.0000 0.0000 'International Tables Vol C Tables 4.2.6.8 and 6.1.1.4'
N N 0.0060 0.0030 'International Tables Vol C Tables 4.2.6.8 and 6.1.1.4'
O O 0.0110 0.0060 'International Tables Vol C Tables 4.2.6.8 and 6.1.1.4'
Zn Zn 0.2840 1.4300 'International Tables Vol C Tables 4.2.6.8 and 6.1.1.4'

loop_
_geom_angle_atom_site_label_1
_geom_angle_atom_site_label_2
_geom_angle_atom_site_label_3
_geom_angle
_geom_angle_site_symmetry_1
_geom_angle_site_symmetry_3
O1 Zn1 O1 79.65(17) . 3_566
O1 Zn1 N5 98.01(18) . .
O1 Zn1 N5 85.22(18) 3_566 .
O1 Zn1 N1 87.5(2) . .
O1 Zn1 N1 166.8(2) 3_566 .
N5 Zn1 N1 93.7(2) . .
O1 Zn1 N2 89.81(17) . .
O1 Zn1 N2 90.64(18) 3_566 .
N5 Zn1 N2 170.3(2) . .
N1 Zn1 N2 92.3(2) . .
O1 Zn1 O2 161.16(17) . .
O1 Zn1 O2 118.56(17) 3_566 .
N5 Zn1 O2 88.91(18) . .
N1 Zn1 O2 74.5(2) . .
N2 Zn1 O2 85.40(18) . .
O1 Zn1 Zn1 40.39(12) . 3_566
O1 Zn1 Zn1 39.26(11) 3_566 3_566
N5 Zn1 Zn1 91.99(14) . 3_566
N1 Zn1 Zn1 127.84(17) . 3_566
N2 Zn1 Zn1 90.30(14) . 3_566
O2 Zn1 Zn1 157.47(13) . 3_566
N2 Zn2 N2 125.4(3) . 2
N2 Zn2 N5 103.2(2) . 4_565
N2 Zn2 N5 109.5(2) 2 4_565
N2 Zn2 N5 109.5(2) . 3_566
N2 Zn2 N5 103.2(2) 2 3_566
N5 Zn2 N5 104.5(3) 4_565 3_566
C1 O1 Zn1 126.7(4) . .
C1 O1 Zn1 126.2(4) . 3_566
Zn1 O1 Zn1 100.35(17) . 3_566
C12 O2 C9 111.0(6) . .
C12 O2 Zn1 141.4(5) . .
C9 O2 Zn1 107.4(5) . .
C7 N1 C8 119.5(7) . .
C7 N1 Zn1 123.1(5) . .
C8 N1 Zn1 117.0(5) . .
N3 N2 Zn2 119.1(4) . .
N3 N2 Zn1 122.6(4) . .
Zn2 N2 Zn1 114.9(2) . .
N4 N3 N2 177.5(6) . .
N6 N5 Zn2 119.9(4) . 3_566
N6 N5 Zn1 123.6(4) . .
Zn2 N5 Zn1 116.5(2) 3_566 .
N7 N6 N5 178.5(8) . .
O1 C1 C6 123.4(6) . .
O1 C1 C2 118.6(6) . .
C6 C1 C2 118.0(6) . .
C3 C2 C1 120.3(7) . .
C3 C2 H2 119.9 . .
C1 C2 H2 119.9 . .
C2 C3 C4 119.9(7) . .
C2 C3 H3 120.1 . .
C4 C3 H3 120.0 . .
C5 C4 C3 123.6(8) . .
C5 C4 H4 118.2 . .
C3 C4 H4 118.2 . .
C4 C5 C6 118.4(7) . .
C4 C5 H5 120.8 . .
C6 C5 H5 120.8 . .
C1 C6 C7 125.5(6) . .
C1 C6 C5 119.7(6) . .
C7 C6 C5 114.7(6) . .
N1 C7 C6 128.8(7) . .
N1 C7 H7 115.6 . .
C6 C7 H7 115.6 . .
C9 C8 N1 112.6(8) . .
C9 C8 H8A 109.0 . .
N1 C8 H8A 109.1 . .
C9 C8 H8B 109.2 . .
N1 C8 H8B 109.1 . .
H8A C8 H8B 107.8 . .
C8 C9 O2 114.4(9) . .
C8 C9 C10 117.6(9) . .
O2 C9 C10 106.3(7) . .
C8 C9 H9 105.9 . .
O2 C9 H9 105.9 . .
C10 C9 H9 105.9 . .
C11 C10 C9 104.4(7) . .
C11 C10 H10A 110.9 . .
C9 C10 H10A 110.8 . .
C11 C10 H10B 110.9 . .
C9 C10 H10B 110.9 . .
H10A C10 H10B 108.9 . .
C10 C11 C12 105.8(8) . .
C10 C11 H11A 110.6 . .
C12 C11 H11A 110.6 . .
C10 C11 H11B 110.6 . .
C12 C11 H11B 110.6 . .
H11A C11 H11B 108.7 . .
O2 C12 C11 103.2(7) . .
O2 C12 H12A 111.1 . .
C11 C12 H12A 111.1 . .
O2 C12 H12B 111.1 . .
C11 C12 H12B 111.1 . .
H12A C12 H12B 109.1 . .

loop_
_geom_bond_atom_site_label_1
_geom_bond_atom_site_label_2
_geom_bond_distance
_geom_bond_site_symmetry_2
Zn1 O1 2.049(4) .
Zn1 O1 2.098(4) 3_566
Zn1 N5 2.120(5) .
Zn1 N1 2.120(6) .
Zn1 N2 2.131(5) .
Zn1 O2 2.345(5) .
Zn1 Zn1 3.1855(14) 3_566
Zn2 N2 1.989(5) .
Zn2 N2 1.989(5) 2
Zn2 N5 2.037(5) 4_565
Zn2 N5 2.037(5) 3_566
O1 C1 1.330(7) .
O1 Zn1 2.098(4) 3_566
O2 C12 1.414(9) .
O2 C9 1.435(11) .
N1 C7 1.298(9) .
N1 C8 1.490(10) .
N2 N3 1.221(7) .
N3 N4 1.145(7) .
N5 N6 1.202(8) .
N5 Zn2 2.037(5) 3_566
N6 N7 1.148(9) .
C1 C6 1.388(10) .
C1 C2 1.456(10) .
C2 C3 1.364(10) .
C2 H2 0.9300 .
C3 C4 1.372(10) .
C3 H3 0.9300 .
C4 C5 1.341(10) .
C4 H4 0.9300 .
C5 C6 1.457(10) .
C5 H5 0.9300 .
C6 C7 1.390(10) .
C7 H7 0.9300 .
C8 C9 1.375(14) .
C8 H8A 0.9700 .
C8 H8B 0.9700 .
C9 C10 1.525(11) .
C9 H9 0.9800 .
C10 C11 1.439(13) .
C10 H10A 0.9700 .
C10 H10B 0.9700 .
C11 C12 1.538(12) .
C11 H11A 0.9700 .
C11 H11B 0.9700 .
C12 H12A 0.9700 .
C12 H12B 0.9700 .
